data_2216202
loop_
_publ_author_name
'Jun Zhai'
'Handong Yin'
'Daqi Wang'

_publ_section_title
;
 Tris(morpholine-4-dithiocarboxylato-\k^2^<i>S</i>,<i>S</i>')antimony(III)
;
_journal_coeditor_code AT2460
_journal_issue 12
_journal_name_full 'Acta Crystallographica Section E'
_journal_page_first m2989
_journal_page_last m2989
_journal_paper_doi 10.1107/S1600536807056516
_journal_volume 63
_journal_year 2007
_chemical_formula_iupac '[Sb (C5 H8 N O S2)3]'
_chemical_formula_moiety 'C15 H24 N3 O3 S6 Sb'
_chemical_formula_sum 'C15 H24 N3 O3 S6 Sb'
_chemical_formula_weight 608.48
_chemical_name_systematic
;
Tris(morpholine-4-dithiocarboxylato-\k^2^<i>S</i>,<i>S</i>')antimony(III)
;
_space_group_IT_number 14
_symmetry_cell_setting monoclinic
_symmetry_space_group_name_Hall '-P 2ybc'
_symmetry_space_group_name_H-M 'P 1 21/c 1'
_atom_sites_solution_hydrogens geom
_atom_sites_solution_primary direct
_atom_sites_solution_secondary difmap
_audit_creation_method SHELXL-97
_cell_angle_alpha 90.00
_cell_angle_beta 94.734(2)
_cell_angle_gamma 90.00
_cell_formula_units_Z 4
_cell_length_a 12.8891(13)
_cell_length_b 20.009(2)
_cell_length_c 9.0073(9)
_cell_measurement_reflns_used 2654
_cell_measurement_temperature 298(2)
_cell_measurement_theta_max 25.29
_cell_measurement_theta_min 2.487
_cell_volume 2315.0(4)
_computing_cell_refinement 'SAINT (Siemens, 1996)'
_computing_data_collection 'SMART (Siemens, 1996)'
_computing_data_reduction 'SAINT (Siemens, 1996)'
_computing_molecular_graphics 'SHELXTL (Sheldrick, 1997b)'
_computing_publication_material 'SHELXTL (Sheldrick, 1997b)'
_computing_structure_refinement 'SHELXL97 (Sheldrick, 1997a)'
_computing_structure_solution 'SHELXS97 (Sheldrick, 1997a)'
_diffrn_ambient_temperature 298(2)
_diffrn_measured_fraction_theta_full 0.994
_diffrn_measured_fraction_theta_max 0.994
_diffrn_measurement_device_type 'Bruker SMART CCD area-detector'
_diffrn_measurement_method 'phi and omega scans'
_diffrn_radiation_monochromator graphite
_diffrn_radiation_source 'fine-focus sealed tube'
_diffrn_radiation_type MoK\a
_diffrn_radiation_wavelength 0.71073
_diffrn_reflns_av_R_equivalents 0.0639
_diffrn_reflns_av_sigmaI/netI 0.0804
_diffrn_reflns_limit_h_max 12
_diffrn_reflns_limit_h_min -15
_diffrn_reflns_limit_k_max 22
_diffrn_reflns_limit_k_min -23
_diffrn_reflns_limit_l_max 10
_diffrn_reflns_limit_l_min -10
_diffrn_reflns_number 11465
_diffrn_reflns_theta_full 25.01
_diffrn_reflns_theta_max 25.01
_diffrn_reflns_theta_min 1.59
_exptl_absorpt_coefficient_mu 1.755
_exptl_absorpt_correction_T_max 0.8724
_exptl_absorpt_correction_T_min 0.4241
_exptl_absorpt_correction_type multi-scan
_exptl_absorpt_process_details '(SADABS; Sheldrick, 1996)'
_exptl_crystal_colour yellow
_exptl_crystal_density_diffrn 1.746
_exptl_crystal_density_method 'not measured'
_exptl_crystal_description block
_exptl_crystal_F_000 1224
_exptl_crystal_size_max 0.59
_exptl_crystal_size_mid 0.20
_exptl_crystal_size_min 0.08
_refine_diff_density_max 0.878
_refine_diff_density_min -0.581
_refine_ls_extinction_method none
_refine_ls_goodness_of_fit_ref 1.009
_refine_ls_hydrogen_treatment constr
_refine_ls_matrix_type full
_refine_ls_number_parameters 253
_refine_ls_number_reflns 4056
_refine_ls_restrained_S_all 1.009
_refine_ls_R_factor_all 0.0817
_refine_ls_R_factor_gt 0.0442
_refine_ls_shift/su_max 0.000
_refine_ls_shift/su_mean 0.000
_refine_ls_structure_factor_coef Fsqd
_refine_ls_weighting_details 'calc w=1/[\s^2^(Fo^2^)+(0.0475P)^2^] where P=(Fo^2^+2Fc^2^)/3'
_refine_ls_weighting_scheme calc
_refine_ls_wR_factor_gt 0.0904
_refine_ls_wR_factor_ref 0.1113
_reflns_number_gt 2716
_reflns_number_total 4056
_reflns_threshold_expression >2sigma(I)
_cod_data_source_file at2460.cif
_cod_data_source_block I
_cod_original_sg_symbol_H-M 'P 21/c'
_cod_database_code 2216202
_cod_database_fobs_code 2216202

loop_
_symmetry_equiv_pos_as_xyz
'x, y, z'
'-x, y+1/2, -z+1/2'
'-x, -y, -z'
'x, -y-1/2, z-1/2'

loop_
_atom_site_type_symbol
_atom_site_label
_atom_site_fract_x
_atom_site_fract_y
_atom_site_fract_z
_atom_site_U_iso_or_equiv
_atom_site_adp_type
_atom_site_calc_flag
_atom_site_refinement_flags
_atom_site_occupancy
Sb Sb1 0.15201(3) 0.046775(19) 0.10064(5) 0.03166(16) Uani d . 1
N N1 0.3477(3) -0.1181(2) -0.0361(6) 0.0331(12) Uani d . 1
N N2 0.0485(4) 0.1343(2) -0.3489(6) 0.0398(14) Uani d . 1
N N3 0.3273(4) 0.1164(2) 0.5276(6) 0.0485(15) Uani d . 1
O O1 0.4047(4) -0.1910(2) -0.2841(5) 0.0554(13) Uani d . 1
O O2 -0.1021(4) 0.2012(2) -0.5360(6) 0.0685(16) Uani d . 1
O O3 0.4797(4) 0.1579(3) 0.7463(6) 0.0753(17) Uani d . 1
S S1 0.32072(12) 0.01042(7) 0.01547(19) 0.0345(4) Uani d . 1
S S2 0.16824(12) -0.09393(8) 0.07939(19) 0.0388(4) Uani d . 1
S S3 0.07604(12) 0.02040(7) -0.19772(19) 0.0352(4) Uani d . 1
S S4 0.15521(13) 0.15062(7) -0.08730(19) 0.0391(4) Uani d . 1
S S5 0.24492(15) 0.01171(8) 0.3820(2) 0.0473(5) Uani d . 1
S S6 0.24826(15) 0.14712(8) 0.2552(2) 0.0478(5) Uani d . 1
C C1 0.2839(4) -0.0739(3) 0.0153(6) 0.0281(14) Uani d . 1
C C2 0.4407(5) -0.1006(3) -0.1099(8) 0.0446(18) Uani d . 1
H H2A 0.5011 -0.1227 -0.0608 0.054 Uiso calc R 1
H H2B 0.4522 -0.0527 -0.1046 0.054 Uiso calc R 1
C C3 0.4259(6) -0.1222(4) -0.2688(8) 0.056(2) Uani d . 1
H H3A 0.3687 -0.0971 -0.3186 0.067 Uiso calc R 1
H H3B 0.4882 -0.1118 -0.3176 0.067 Uiso calc R 1
C C4 0.3158(5) -0.2091(3) -0.2104(7) 0.0483(18) Uani d . 1
H H4A 0.3059 -0.2571 -0.2180 0.058 Uiso calc R 1
H H4B 0.2549 -0.1878 -0.2600 0.058 Uiso calc R 1
C C5 0.3251(5) -0.1894(3) -0.0484(7) 0.0404(17) Uani d . 1
H H5A 0.2605 -0.1992 -0.0046 0.048 Uiso calc R 1
H H5B 0.3804 -0.2147 0.0050 0.048 Uiso calc R 1
C C6 0.0875(4) 0.1039(3) -0.2247(7) 0.0310(14) Uani d . 1
C C7 -0.0106(5) 0.0991(3) -0.4706(8) 0.0520(19) Uani d . 1
H H7A -0.0212 0.0530 -0.4424 0.062 Uiso calc R 1
H H7B 0.0281 0.0995 -0.5585 0.062 Uiso calc R 1
C C8 -0.1123(6) 0.1322(3) -0.5040(9) 0.061(2) Uani d . 1
H H8A -0.1492 0.1103 -0.5888 0.073 Uiso calc R 1
H H8B -0.1536 0.1271 -0.4194 0.073 Uiso calc R 1
C C9 -0.0489(5) 0.2341(3) -0.4159(9) 0.060(2) Uani d . 1
H H9A -0.0891 0.2308 -0.3298 0.072 Uiso calc R 1
H H9B -0.0425 0.2811 -0.4402 0.072 Uiso calc R 1
C C10 0.0562(5) 0.2058(3) -0.3781(8) 0.0462(18) Uani d . 1
H H10A 0.0992 0.2131 -0.4600 0.055 Uiso calc R 1
H H10B 0.0888 0.2281 -0.2907 0.055 Uiso calc R 1
C C11 0.2771(5) 0.0935(3) 0.4024(7) 0.0341(15) Uani d . 1
C C12 0.3629(6) 0.0738(3) 0.6512(8) 0.059(2) Uani d . 1
H H12A 0.3596 0.0275 0.6199 0.070 Uiso calc R 1
H H12B 0.3180 0.0794 0.7316 0.070 Uiso calc R 1
C C13 0.4711(6) 0.0911(4) 0.7045(9) 0.069(2) Uani d . 1
H H13A 0.4935 0.0631 0.7890 0.083 Uiso calc R 1
H H13B 0.5165 0.0824 0.6261 0.083 Uiso calc R 1
C C14 0.4465(7) 0.1995(4) 0.6268(11) 0.088(3) Uani d . 1
H H14A 0.4951 0.1950 0.5507 0.105 Uiso calc R 1
H H14B 0.4501 0.2454 0.6614 0.105 Uiso calc R 1
C C15 0.3438(6) 0.1874(3) 0.5596(8) 0.058(2) Uani d . 1
H H15A 0.3332 0.2127 0.4677 0.070 Uiso calc R 1
H H15B 0.2931 0.2026 0.6260 0.070 Uiso calc R 1

loop_
_atom_site_aniso_label
_atom_site_aniso_U_11
_atom_site_aniso_U_22
_atom_site_aniso_U_33
_atom_site_aniso_U_12
_atom_site_aniso_U_13
_atom_site_aniso_U_23
Sb1 0.0340(3) 0.0308(2) 0.0303(3) -0.00067(18) 0.00391(18) -0.00238(19)
N1 0.026(3) 0.033(3) 0.042(3) -0.001(2) 0.007(2) -0.003(2)
N2 0.046(3) 0.030(3) 0.041(4) 0.000(2) -0.011(3) 0.004(3)
N3 0.075(4) 0.031(3) 0.035(4) -0.014(3) -0.017(3) 0.003(3)
O1 0.072(3) 0.052(3) 0.044(3) 0.004(3) 0.017(3) -0.010(2)
O2 0.071(4) 0.049(3) 0.080(4) -0.004(3) -0.030(3) 0.017(3)
O3 0.084(4) 0.076(4) 0.062(4) -0.025(3) -0.022(3) 0.005(3)
S1 0.0309(9) 0.0300(8) 0.0432(11) -0.0040(7) 0.0070(8) 0.0009(7)
S2 0.0384(10) 0.0340(9) 0.0459(12) -0.0059(7) 0.0146(8) -0.0017(8)
S3 0.0397(9) 0.0282(8) 0.0366(10) -0.0016(7) -0.0041(8) -0.0003(7)
S4 0.0501(10) 0.0301(8) 0.0351(11) -0.0022(7) -0.0086(8) -0.0017(7)
S5 0.0728(13) 0.0321(9) 0.0356(11) -0.0122(8) -0.0032(10) 0.0030(8)
S6 0.0751(13) 0.0305(9) 0.0350(11) -0.0057(8) -0.0128(10) 0.0035(8)
C1 0.024(3) 0.030(3) 0.030(4) 0.000(3) -0.001(3) 0.003(3)
C2 0.035(4) 0.044(4) 0.056(5) 0.004(3) 0.012(4) -0.009(4)
C3 0.058(5) 0.060(5) 0.053(5) 0.003(4) 0.021(4) 0.003(4)
C4 0.061(5) 0.045(4) 0.037(5) -0.002(3) -0.010(4) -0.003(3)
C5 0.051(4) 0.026(3) 0.045(5) 0.007(3) 0.008(3) -0.003(3)
C6 0.026(3) 0.036(3) 0.031(4) 0.008(3) -0.004(3) -0.001(3)
C7 0.073(5) 0.042(4) 0.038(5) 0.004(4) -0.014(4) -0.008(3)
C8 0.069(5) 0.047(4) 0.062(6) -0.013(4) -0.028(4) 0.012(4)
C9 0.059(5) 0.035(4) 0.082(6) 0.007(3) -0.009(5) 0.012(4)
C10 0.052(4) 0.037(4) 0.047(5) -0.009(3) -0.013(4) 0.011(3)
C11 0.045(4) 0.032(3) 0.026(4) 0.000(3) 0.005(3) -0.002(3)
C12 0.086(6) 0.045(4) 0.042(5) -0.019(4) -0.019(4) 0.010(4)
C13 0.072(6) 0.085(7) 0.047(6) -0.008(5) -0.015(4) 0.009(5)
C14 0.103(8) 0.057(5) 0.098(8) -0.035(5) -0.020(6) 0.002(5)
C15 0.082(6) 0.043(4) 0.045(5) -0.010(4) -0.019(4) -0.006(3)

loop_
_atom_type_symbol
_atom_type_description
_atom_type_scat_dispersion_real
_atom_type_scat_dispersion_imag
_atom_type_scat_source
C C 0.0033 0.0016 'International Tables Vol C Tables 4.2.6.8 and 6.1.1.4'
H H 0.0000 0.0000 'International Tables Vol C Tables 4.2.6.8 and 6.1.1.4'
N N 0.0061 0.0033 'International Tables Vol C Tables 4.2.6.8 and 6.1.1.4'
O O 0.0106 0.0060 'International Tables Vol C Tables 4.2.6.8 and 6.1.1.4'
Sb Sb -0.5866 1.5461 'International Tables Vol C Tables 4.2.6.8 and 6.1.1.4'
S S 0.1246 0.1234 'International Tables Vol C Tables 4.2.6.8 and 6.1.1.4'

loop_
_geom_angle_atom_site_label_1
_geom_angle_atom_site_label_2
_geom_angle_atom_site_label_3
_geom_angle_site_symmetry_3
_geom_angle
_geom_angle_publ_flag
S1 Sb1 S4 . 88.42(5) y
S1 Sb1 S6 . 90.02(6) y
S4 Sb1 S6 . 73.60(5) y
S1 Sb1 S5 . 83.44(6) y
S4 Sb1 S5 . 137.49(5) y
S6 Sb1 S5 . 64.78(5) y
S1 Sb1 S2 . 67.35(5) y
S4 Sb1 S2 . 136.27(5) y
S6 Sb1 S2 . 138.11(5) y
S5 Sb1 S2 . 77.50(5) y
S1 Sb1 S3 . 83.97(5) y
S4 Sb1 S3 . 64.39(5) y
S6 Sb1 S3 . 137.66(5) y
S5 Sb1 S3 . 154.16(5) y
S2 Sb1 S3 . 76.84(5) y
S1 Sb1 S3 3 139.61(4) ?
S4 Sb1 S3 3 121.70(5) ?
S6 Sb1 S3 3 122.16(5) ?
S5 Sb1 S3 3 88.99(5) ?
S2 Sb1 S3 3 72.27(4) ?
S3 Sb1 S3 3 86.11(5) ?
C1 N1 C5 . 123.8(5) ?
C1 N1 C2 . 124.0(5) ?
C5 N1 C2 . 111.4(5) ?
C6 N2 C10 . 124.8(5) ?
C6 N2 C7 . 123.1(5) ?
C10 N2 C7 . 112.0(5) ?
C11 N3 C12 . 123.4(5) ?
C11 N3 C15 . 123.5(5) ?
C12 N3 C15 . 112.9(5) ?
C3 O1 C4 . 111.2(5) ?
C9 O2 C8 . 110.4(5) ?
C13 O3 C14 . 110.6(6) ?
C1 S1 Sb1 . 92.21(19) ?
C1 S2 Sb1 . 81.9(2) ?
C6 S3 Sb1 . 85.7(2) ?
C6 S4 Sb1 . 90.0(2) ?
C11 S5 Sb1 . 86.5(2) ?
C11 S6 Sb1 . 89.7(2) ?
N1 C1 S2 . 123.7(4) ?
N1 C1 S1 . 118.0(4) ?
S2 C1 S1 . 118.3(3) ?
N1 C2 C3 . 108.8(5) ?
N1 C2 H2A . 109.9 ?
C3 C2 H2A . 109.9 ?
N1 C2 H2B . 109.9 ?
C3 C2 H2B . 109.9 ?
H2A C2 H2B . 108.3 ?
O1 C3 C2 . 112.7(6) ?
O1 C3 H3A . 109.1 ?
C2 C3 H3A . 109.1 ?
O1 C3 H3B . 109.1 ?
C2 C3 H3B . 109.1 ?
H3A C3 H3B . 107.8 ?
O1 C4 C5 . 112.6(5) ?
O1 C4 H4A . 109.1 ?
C5 C4 H4A . 109.1 ?
O1 C4 H4B . 109.1 ?
C5 C4 H4B . 109.1 ?
H4A C4 H4B . 107.8 ?
N1 C5 C4 . 109.3(5) ?
N1 C5 H5A . 109.8 ?
C4 C5 H5A . 109.8 ?
N1 C5 H5B . 109.8 ?
C4 C5 H5B . 109.8 ?
H5A C5 H5B . 108.3 ?
N2 C6 S3 . 122.5(4) ?
N2 C6 S4 . 119.1(4) ?
S3 C6 S4 . 118.4(3) ?
N2 C7 C8 . 109.7(6) ?
N2 C7 H7A . 109.7 ?
C8 C7 H7A . 109.7 ?
N2 C7 H7B . 109.7 ?
C8 C7 H7B . 109.7 ?
H7A C7 H7B . 108.2 ?
O2 C8 C7 . 112.4(6) ?
O2 C8 H8A . 109.1 ?
C7 C8 H8A . 109.1 ?
O2 C8 H8B . 109.1 ?
C7 C8 H8B . 109.1 ?
H8A C8 H8B . 107.9 ?
O2 C9 C10 . 112.3(6) ?
O2 C9 H9A . 109.2 ?
C10 C9 H9A . 109.2 ?
O2 C9 H9B . 109.2 ?
C10 C9 H9B . 109.2 ?
H9A C9 H9B . 107.9 ?
N2 C10 C9 . 110.0(5) ?
N2 C10 H10A . 109.7 ?
C9 C10 H10A . 109.7 ?
N2 C10 H10B . 109.7 ?
C9 C10 H10B . 109.7 ?
H10A C10 H10B . 108.2 ?
N3 C11 S5 . 121.3(5) ?
N3 C11 S6 . 119.7(4) ?
S5 C11 S6 . 118.9(4) ?
N3 C12 C13 . 110.1(6) ?
N3 C12 H12A . 109.6 ?
C13 C12 H12A . 109.6 ?
N3 C12 H12B . 109.6 ?
C13 C12 H12B . 109.6 ?
H12A C12 H12B . 108.2 ?
O3 C13 C12 . 111.4(7) ?
O3 C13 H13A . 109.3 ?
C12 C13 H13A . 109.3 ?
O3 C13 H13B . 109.3 ?
C12 C13 H13B . 109.3 ?
H13A C13 H13B . 108.0 ?
O3 C14 C15 . 116.0(7) ?
O3 C14 H14A . 108.3 ?
C15 C14 H14A . 108.3 ?
O3 C14 H14B . 108.3 ?
C15 C14 H14B . 108.3 ?
H14A C14 H14B . 107.4 ?
C14 C15 N3 . 111.2(6) ?
C14 C15 H15A . 109.4 ?
N3 C15 H15A . 109.4 ?
C14 C15 H15B . 109.4 ?
N3 C15 H15B . 109.4 ?
H15A C15 H15B . 108.0 ?

loop_
_geom_bond_atom_site_label_1
_geom_bond_atom_site_label_2
_geom_bond_site_symmetry_2
_geom_bond_distance
_geom_bond_publ_flag
Sb1 S1 . 2.4742(16) y
Sb1 S4 . 2.6826(16) y
Sb1 S6 . 2.6876(17) y
Sb1 S5 . 2.8015(18) y
Sb1 S2 . 2.8307(16) y
Sb1 S3 . 2.8329(17) y
Sb1 S3 3 3.4111(17) y
N1 C1 . 1.316(7) ?
N1 C5 . 1.459(7) ?
N1 C2 . 1.460(7) ?
N2 C6 . 1.335(7) ?
N2 C10 . 1.460(7) ?
N2 C7 . 1.462(7) ?
N3 C11 . 1.334(7) ?
N3 C12 . 1.446(8) ?
N3 C15 . 1.461(8) ?
O1 C3 . 1.409(8) ?
O1 C4 . 1.418(8) ?
O2 C9 . 1.397(8) ?
O2 C8 . 1.419(7) ?
O3 C13 . 1.390(9) ?
O3 C14 . 1.399(9) ?
S1 C1 . 1.753(6) ?
S2 C1 . 1.691(6) ?
S3 C6 . 1.696(6) ?
S4 C6 . 1.729(6) ?
S5 C11 . 1.695(6) ?
S6 C11 . 1.722(6) ?
C2 C3 . 1.492(9) ?
C2 H2A . 0.9700 ?
C2 H2B . 0.9700 ?
C3 H3A . 0.9700 ?
C3 H3B . 0.9700 ?
C4 C5 . 1.507(9) ?
C4 H4A . 0.9700 ?
C4 H4B . 0.9700 ?
C5 H5A . 0.9700 ?
C5 H5B . 0.9700 ?
C7 C8 . 1.477(9) ?
C7 H7A . 0.9700 ?
C7 H7B . 0.9700 ?
C8 H8A . 0.9700 ?
C8 H8B . 0.9700 ?
C9 C10 . 1.482(8) ?
C9 H9A . 0.9700 ?
C9 H9B . 0.9700 ?
C10 H10A . 0.9700 ?
C10 H10B . 0.9700 ?
C12 C13 . 1.478(9) ?
C12 H12A . 0.9700 ?
C12 H12B . 0.9700 ?
C13 H13A . 0.9700 ?
C13 H13B . 0.9700 ?
C14 C15 . 1.431(9) ?
C14 H14A . 0.9700 ?
C14 H14B . 0.9700 ?
C15 H15A . 0.9700 ?
C15 H15B . 0.9700 ?
